data_2300624
loop_
_publ_author_name
'Rohl\'i\<cek, Jan'
'Sko\<repov\'a, Eli\<ska'
'Babor, Martin'
'\<Cejka, Jan'

_publ_section_title
;
 <i>CrystalCMP</i>: an easy-to-use tool for fast comparison of molecular
 packing
;
_journal_coeditor_code KC5042
_journal_issue 6
_journal_name_full 'Journal of Applied Crystallography'
_journal_page_first 2172
_journal_page_last 2183
_journal_paper_doi 10.1107/S1600576716016058
_journal_volume 49
_journal_year 2016
_chemical_formula_moiety 'C25 H30 N O3, C7 H7 N O2, Cl, H2O'
_chemical_formula_sum 'C32 H39 Cl N2 O6'
_chemical_formula_weight 583.1
_space_group_IT_number 9
_symmetry_cell_setting monoclinic
_symmetry_Int_Tables_number 9
_symmetry_space_group_name_Hall 'C -2yc'
_symmetry_space_group_name_H-M 'C 1 c 1'
_cell_angle_alpha 90
_cell_angle_beta 109.210(2)
_cell_angle_gamma 90
_cell_formula_units_Z 4
_cell_length_a 11.6771(2)
_cell_length_b 29.1114(4)
_cell_length_c 9.36146(16)
_cell_measurement_reflns_used 20
_cell_measurement_temperature 293
_cell_measurement_theta_max 80
_cell_measurement_theta_min 4
_cell_volume 3005.11(9)
_diffrn_ambient_temperature 293
_diffrn_measurement_device_type 'PANalytical Empyrean'
_diffrn_radiation_probe x-ray
_diffrn_radiation_type 'Cu K\a'
_diffrn_radiation_wavelength 1.5418
_exptl_absorpt_coefficient_mu 1.506
_exptl_crystal_density_diffrn 1.2889
_exptl_crystal_F_000 1232
_pd_char_colour white
_pd_meas_2theta_range_inc 0.013
_pd_meas_2theta_range_max 79.992
_pd_meas_2theta_range_min 4.007
_pd_meas_number_of_points 5788
_pd_proc_2theta_range_inc 0.013
_pd_proc_2theta_range_max 79.992
_pd_proc_2theta_range_min 4.007
_pd_proc_ls_background_function '30 Legendre polynoms'
_pd_proc_ls_pref_orient_corr none
_pd_proc_ls_profile_function Pseudo-Voigt
_pd_proc_ls_prof_R_factor 0.0275
_pd_proc_ls_prof_wR_expected 0.0124
_pd_proc_ls_prof_wR_factor 0.0372
_refine_diff_density_max 0.21
_refine_diff_density_min -0.47
_refine_ls_goodness_of_fit_all 2.99
_refine_ls_hydrogen_treatment constr
_refine_ls_number_constraints 192
_refine_ls_number_parameters 164
_refine_ls_number_restraints 105
_refine_ls_R_factor_all 0.0572
_refine_ls_R_factor_gt 0.0572
_refine_ls_shift/su_max 0.0550
_refine_ls_shift/su_mean 0.0056
_refine_ls_weighting_scheme sigma
_refine_ls_wR_factor_all 0.0686
_refine_ls_wR_factor_gt 0.0686
_cod_data_source_file kc5042sup1.cif
_cod_data_source_block TCL_AB
_cod_depositor_comments
;
 Marking attached hydrogen atoms.

 Antanas Vaitkus,
 2017-03-24
;
_cod_original_cell_volume 3005.11(10)
_cod_original_formula_sum 'C32 H39 Cl1 N2 O6'
_cod_database_code 2300624
_cod_database_fobs_code 2300624

loop_
_space_group_symop_id
_space_group_symop_operation_xyz
1 x,y,z
2 x,-y,z+1/2
3 x+1/2,y+1/2,z
4 x+1/2,-y+1/2,z+1/2

loop_
_atom_site_label
_atom_site_type_symbol
_atom_site_fract_x
_atom_site_fract_y
_atom_site_fract_z
_atom_site_adp_type
_atom_site_U_iso_or_equiv
_atom_site_site_symmetry_multiplicity
_atom_site_occupancy
_atom_site_calc_flag
_atom_site_attached_hydrogens
O31 O 1.01304(4) 0.95996(2) 0.98156(6) Uiso 0.070(2) 4 1 d 0
O32 O 0.9948(2) 0.90987(6) 1.15555(17) Uiso 0.070(2) 4 1 d 0
N33 N 0.44205(18) 0.9750(2) 0.8519(7) Uiso 0.070(2) 4 1 d 0
C34 C 0.7387(2) 0.9217(2) 1.0518(7) Uiso 0.070(2) 4 1 d 0
C35 C 0.94823(13) 0.93693(4) 1.05308(12) Uiso 0.070(2) 4 1 d 0
C36 C 0.56797(14) 0.96650(15) 0.9022(4) Uiso 0.070(2) 4 1 d 0
C37 C 0.64412(16) 0.9904(2) 0.8390(7) Uiso 0.070(2) 4 1 d 0
C38 C 0.6163(2) 0.9318(2) 1.0084(8) Uiso 0.070(2) 4 1 d 0
C39 C 0.81631(15) 0.94668(12) 0.9939(4) Uiso 0.070(2) 4 1 d 0
C40 C 0.76743(15) 0.9811(2) 0.8866(7) Uiso 0.070(2) 4 1 d 0
C1 C 0.29459(10) 0.72904(7) 0.12803(19) Uiso 0.070(2) 4 1 d 0
C2 C 0.17138(9) 0.71768(4) 0.14940(12) Uiso 0.070(2) 4 1 d 0
C3 C 0.11088(17) 0.67602(4) 0.05363(16) Uiso 0.070(2) 4 1 d 0
C4 C 0.0424(7) 0.68213(6) -0.0967(4) Uiso 0.070(2) 4 1 d 0
C5 C -0.0030(10) 0.64427(8) -0.1889(5) Uiso 0.070(2) 4 1 d 0
C6 C 0.0193(12) 0.60043(7) -0.1308(6) Uiso 0.070(2) 4 1 d 0
C7 C 0.0859(8) 0.59415(5) 0.0199(5) Uiso 0.070(2) 4 1 d 0
C8 C 0.1291(6) 0.63183(6) 0.1130(3) Uiso 0.070(2) 4 1 d 0
C9 C 0.18902(11) 0.70964(5) 0.31692(15) Uiso 0.070(2) 4 1 d 0
C10 C 0.2970(3) 0.7229(3) 0.4252(2) Uiso 0.070(2) 4 1 d 0
C11 C 0.3084(4) 0.7215(4) 0.5772(2) Uiso 0.070(2) 4 1 d 0
C12 C 0.2136(5) 0.7061(5) 0.6226(2) Uiso 0.070(2) 4 1 d 0
C13 C 0.1088(5) 0.6914(4) 0.5166(3) Uiso 0.070(2) 4 1 d 0
C14 C 0.0968(3) 0.6922(3) 0.36356(15) Uiso 0.070(2) 4 1 d 0
C15 C 0.49208(12) 0.69641(6) 0.1785(3) Uiso 0.070(2) 4 1 d 0
C16 C 0.51474(18) 0.68905(7) 0.0289(3) Uiso 0.070(2) 4 1 d 0
C17 C 0.52173(16) 0.63881(7) -0.0124(2) Uiso 0.070(2) 4 1 d 0
C18 C 0.40977(16) 0.61070(8) -0.0159(3) Uiso 0.070(2) 4 1 d 0
C19 C 0.4360(2) 0.59460(8) 0.1495(4) Uiso 0.070(2) 4 1 d 0
C20 C 0.56266(19) 0.61348(8) 0.2372(2) Uiso 0.070(2) 4 1 d 0
C21 C 0.5591(2) 0.66189(9) 0.2992(2) Uiso 0.070(2) 4 1 d 0
C22 C 0.74455(14) 0.63825(7) 0.1557(3) Uiso 0.070(2) 4 1 d 0
C25 C 0.64967(19) 0.56731(7) 0.0709(3) Uiso 0.070(2) 4 1 d 0
O1 O 0.36186(12) 0.69082(6) 0.1482(4) Uiso 0.070(2) 4 1 d 0
O2 O 0.32366(19) 0.76529(11) 0.0900(6) Uiso 0.070(2) 4 1 d 0
O3 O 0.099481(16) 0.757843(12) 0.10506(6) Uiso 0.070(2) 4 1 d 0
N1 N 0.62177(13) 0.61549(6) 0.1141(2) Uiso 0.070(2) 4 1 d 0
Cl Cl 0.7740(4) 0.44341(16) 0.0690(5) Uiso 0.034(3) 4 1 d 0
H1c34 H 0.771029 0.897254 1.122535 Uiso 0.0842 4 1 d 0
H1c37 H 0.610784 1.013289 0.762741 Uiso 0.0842 4 1 d 0
H1c38 H 0.564542 0.914979 1.050948 Uiso 0.0842 4 1 d 0
H1c40 H 0.819573 0.998293 0.845777 Uiso 0.0842 4 1 d 0
H1c4 H 0.026074 0.712582 -0.137738 Uiso 0.0842 4 1 d 0
H1c5 H -0.049984 0.648734 -0.293407 Uiso 0.0842 4 1 d 0
H1c6 H -0.011242 0.574372 -0.194887 Uiso 0.0842 4 1 d 0
H1c7 H 0.102356 0.563643 0.060385 Uiso 0.0842 4 1 d 0
H1c8 H 0.171654 0.627333 0.218795 Uiso 0.0842 4 1 d 0
H1c10 H 0.363812 0.733049 0.394831 Uiso 0.0842 4 1 d 0
H1c11 H 0.38262 0.731261 0.651732 Uiso 0.0842 4 1 d 0
H1c12 H 0.221532 0.70576 0.727957 Uiso 0.0842 4 1 d 0
H1c13 H 0.043055 0.680491 0.54777 Uiso 0.0842 4 1 d 0
H1c14 H 0.024272 0.680588 0.290058 Uiso 0.0842 4 1 d 0
H1c15 H 0.520981 0.726366 0.216394 Uiso 0.0842 4 1 d 0
H1c16 H 0.452489 0.70417 -0.050725 Uiso 0.0842 4 1 d 0
H2c16 H 0.588147 0.704443 0.031687 Uiso 0.0842 4 1 d 0
H1c17 H 0.532439 0.639394 -0.109759 Uiso 0.0842 4 1 d 0
H1c18 H 0.402942 0.584421 -0.080147 Uiso 0.0842 4 1 d 0
H2c18 H 0.33952 0.630176 -0.045202 Uiso 0.0842 4 1 d 0
H1c19 H 0.377356 0.607835 0.189096 Uiso 0.0842 4 1 d 0
H2c19 H 0.437647 0.561644 0.153163 Uiso 0.0842 4 1 d 0
H1c20 H 0.603753 0.595013 0.323849 Uiso 0.0842 4 1 d 0
H1c21 H 0.522052 0.660839 0.376769 Uiso 0.0842 4 1 d 0
H2c21 H 0.640327 0.672457 0.349 Uiso 0.0842 4 1 d 0
H1n33 H 0.395387 0.960103 0.891544 Uiso 0.0842 4 1 d 0
H2n33 H 0.411066 0.995258 0.781285 Uiso 0.0842 4 1 d 0
Ow O 0.6747(10) 0.3428(4) 0.1965(11) Uiso 0.058(8) 4 1 d 2
H1o31 H 1.096954 0.951554 1.023833 Uiso 0.0842 4 1 d 0
H1o3 H 0.141792 0.780614 0.135642 Uiso 0.0842 4 1 d 0
C23 C 0.7960(2) 0.62223(10) 0.0360(4) Uiso 0.070(2) 4 1 d 0
C24 C 0.7473(3) 0.57350(10) -0.0025(4) Uiso 0.070(2) 4 1 d 0
H1c23 H 0.88286 0.621372 0.077511 Uiso 0.0842 4 1 d 0
H2c23 H 0.765716 0.641366 -0.051944 Uiso 0.0842 4 1 d 0
H1c24 H 0.711703 0.570432 -0.11023 Uiso 0.0842 4 1 d 0
H2c24 H 0.811463 0.551832 0.039994 Uiso 0.0842 4 1 d 0
H1c22 H 0.734491 0.670995 0.14952 Uiso 0.0842 4 1 d 0
H2c22 H 0.794876 0.627397 0.252886 Uiso 0.0842 4 1 d 0
H1c25 H 0.578269 0.554473 -0.001436 Uiso 0.0842 4 1 d 0
H2c25 H 0.681042 0.548964 0.160526 Uiso 0.0842 4 1 d 0

loop_
_atom_type_symbol
_atom_type_scat_dispersion_real
_atom_type_scat_dispersion_imag
_atom_type_scat_source
C 0.0181 0.0091 'International Tables Vol C tables 4.2.6.8 and 6.1.1.1'
H 0.0000 0.0000 'International Tables Vol C tables 4.2.6.8 and 6.1.1.1'
Cl 0.3639 0.7018 'International Tables Vol C tables 4.2.6.8 and 6.1.1.1'
N 0.0311 0.0180 'International Tables Vol C tables 4.2.6.8 and 6.1.1.1'
O 0.0492 0.0322 'International Tables Vol C tables 4.2.6.8 and 6.1.1.1'

loop_
_geom_angle_atom_site_label_1
_geom_angle_atom_site_label_2
_geom_angle_atom_site_label_3
_geom_angle_site_symmetry_1
_geom_angle_site_symmetry_3
_geom_angle
C36 N33 Cl . 3_456 119.9(4)
C36 N33 H1n33 . . 120
C36 N33 H2n33 . . 120
Cl N33 H1n33 3_456 . 16.16
Cl N33 H2n33 3_456 . 117.52
H1n33 N33 H2n33 . . 120
C38 C34 C39 . . 120.8(5)
C38 C34 H1c34 . . 119.58
C39 C34 H1c34 . . 119.58
O31 C35 O32 . . 122.34(17)
O31 C35 C39 . . 113.87(16)
O32 C35 C39 . . 123.8(2)
N33 C36 C37 . . 120.5(4)
N33 C36 C38 . . 119.8(4)
C37 C36 C38 . . 119.6(3)
C36 C37 C40 . . 120.1(5)
C36 C37 H1c37 . . 119.94
C40 C37 H1c37 . . 119.94
C34 C38 C36 . . 119.9(5)
C34 C38 H1c38 . . 120.05
C36 C38 H1c38 . . 120.05
C34 C39 C35 . . 118.7(3)
C34 C39 C40 . . 119.1(2)
C35 C39 C40 . . 122.2(3)
C37 C40 C39 . . 120.4(5)
C37 C40 H1c40 . . 119.8
C39 C40 H1c40 . . 119.8
C2 C1 O1 . . 109.30(16)
C2 C1 O2 . . 126.26(18)
O1 C1 O2 . . 124.3(2)
C1 C2 C3 . . 111.17(13)
C1 C2 C9 . . 110.28(9)
C1 C2 O3 . . 105.72(10)
C3 C2 C9 . . 111.01(11)
C3 C2 O3 . . 111.45(8)
C9 C2 O3 . . 107.02(10)
C2 C3 C4 . . 119.59(13)
C2 C3 C8 . . 121.16(17)
C4 C3 C8 . . 119.16(17)
C3 C4 C5 . . 120.3(2)
C3 C4 H1c4 . . 119.87
C5 C4 H1c4 . . 119.87
C4 C5 C6 . . 120.3(4)
C4 C5 H1c5 . . 119.85
C6 C5 H1c5 . . 119.86
C5 C6 C7 . . 119.7(3)
C5 C6 H1c6 . . 120.15
C7 C6 H1c6 . . 120.14
C6 C7 C8 . . 120.2(2)
C6 C7 H1c7 . . 119.9
C8 C7 H1c7 . . 119.9
C3 C8 C7 . . 120.3(3)
C3 C8 H1c8 . . 119.86
C7 C8 H1c8 . . 119.86
C2 C9 C10 . . 119.3(2)
C2 C9 C14 . . 121.50(11)
C10 C9 C14 . . 119.1(2)
C9 C10 C11 . . 119.9(4)
C9 C10 H1c10 . . 120.06
C11 C10 H1c10 . . 120.06
C10 C11 C12 . . 120.6(4)
C10 C11 H1c11 . . 119.69
C12 C11 H1c11 . . 119.69
C11 C12 C13 . . 119.6(3)
C11 C12 H1c12 . . 120.18
C13 C12 H1c12 . . 120.18
C12 C13 C14 . . 120.3(5)
C12 C13 H1c13 . . 119.87
C14 C13 H1c13 . . 119.87
C9 C14 C13 . . 120.3(4)
C9 C14 H1c14 . . 119.83
C13 C14 H1c14 . . 119.83
C16 C15 C21 . . 112.78(17)
C16 C15 O1 . . 106.9(2)
C16 C15 H1c15 . . 108.74
C21 C15 O1 . . 108.6(2)
C21 C15 H1c15 . . 107.05
O1 C15 H1c15 . . 112.94
C15 C16 C17 . . 114.14(19)
C15 C16 H1c16 . . 109.47
C15 C16 H2c16 . . 109.47
C17 C16 H1c16 . . 109.47
C17 C16 H2c16 . . 109.47
H1c16 C16 H2c16 . . 104.36
C16 C17 C18 . . 113.68(18)
C16 C17 N1 . . 108.82(15)
C16 C17 H1c17 . . 105.01
C18 C17 N1 . . 102.08(16)
C18 C17 H1c17 . . 111.44
N1 C17 H1c17 . . 116.09
C17 C18 C19 . . 104.68(16)
C17 C18 H1c18 . . 109.47
C17 C18 H2c18 . . 109.47
C19 C18 H1c18 . . 109.47
C19 C18 H2c18 . . 109.47
H1c18 C18 H2c18 . . 113.87
C18 C19 C20 . . 105.3(2)
C18 C19 H1c19 . . 109.47
C18 C19 H2c19 . . 109.47
C20 C19 H1c19 . . 109.47
C20 C19 H2c19 . . 109.47
H1c19 C19 H2c19 . . 113.32
C19 C20 C21 . . 112.95(19)
C19 C20 N1 . . 101.84(19)
C19 C20 H1c20 . . 112.12
C21 C20 N1 . . 109.08(18)
C21 C20 H1c20 . . 105.27
N1 C20 H1c20 . . 115.8
C15 C21 C20 . . 113.45(17)
C15 C21 H1c21 . . 109.47
C15 C21 H2c21 . . 109.47
C20 C21 H1c21 . . 109.47
C20 C21 H2c21 . . 109.47
H1c21 C21 H2c21 . . 105.17
N1 C22 C23 . . 104.42(18)
N1 C22 H1c22 . . 109.47
N1 C22 H2c22 . . 109.47
C23 C22 H1c22 . . 109.47
C23 C22 H2c22 . . 109.47
H1c22 C22 H2c22 . . 114.09
N1 C25 C24 . . 105.54(18)
N1 C25 H1c25 . . 109.47
N1 C25 H2c25 . . 109.47
C24 C25 H1c25 . . 109.47
C24 C25 H2c25 . . 109.47
H1c25 C25 H2c25 . . 113.14
C1 O1 C15 . . 117.37(15)
C2 O3 H1o3 . . 109.47
C17 N1 C20 . . 100.50(15)
C17 N1 C22 . . 115.18(16)
C17 N1 C25 . . 112.36(16)
C20 N1 C22 . . 116.68(17)
C20 N1 C25 . . 110.74(18)
C22 N1 C25 . . 101.80(15)
C22 C23 C24 . . 104.7(3)
C22 C23 H1c23 . . 109.47
C22 C23 H2c23 . . 109.47
C24 C23 H1c23 . . 109.47
C24 C23 H2c23 . . 109.47
H1c23 C23 H2c23 . . 113.82
C25 C24 C23 . . 106.2(3)
C25 C24 H1c24 . . 109.47
C25 C24 H2c24 . . 109.47
C23 C24 H1c24 . . 109.47
C23 C24 H2c24 . . 109.47
H1c24 C24 H2c24 . . 112.55

loop_
_geom_bond_atom_site_label_1
_geom_bond_atom_site_label_2
_geom_bond_site_symmetry_2
_geom_bond_distance
O31 C35 . 1.3431(16)
O32 C35 . 1.2220(18)
N33 C36 . 1.411(3)
N33 Cl 3_456 3.384(8)
N33 H1n33 . 0.87
N33 H2n33 . 0.87
C34 C38 . 1.383(4)
C34 C39 . 1.403(6)
C34 H1c34 . 0.96
C35 C39 . 1.483(2)
C36 C37 . 1.404(6)
C36 C38 . 1.400(8)
C37 C40 . 1.387(3)
C37 H1c37 . 0.96
C38 H1c38 . 0.96
C39 C40 . 1.400(7)
C40 H1c40 . 0.96
C1 C2 . 1.5520(18)
C1 O1 . 1.339(2)
C1 O2 . 1.198(4)
C2 C3 . 1.5353(16)
C2 C9 . 1.5310(18)
C2 O3 . 1.4195(11)
C3 C4 . 1.383(4)
C3 C8 . 1.389(2)
C4 C5 . 1.392(4)
C4 H1c4 . 0.96
C5 C6 . 1.378(4)
C5 H1c5 . 0.96
C6 C7 . 1.381(7)
C6 H1c6 . 0.96
C7 C8 . 1.389(4)
C7 H1c7 . 0.96
C8 H1c8 . 0.96
C9 C10 . 1.388(4)
C9 C14 . 1.385(4)
C10 C11 . 1.386(3)
C10 H1c10 . 0.96
C11 C12 . 1.383(9)
C11 H1c11 . 0.96
C12 C13 . 1.367(8)
C12 H1c12 . 0.96
C13 C14 . 1.394(3)
C13 H1c13 . 0.96
C14 H1c14 . 0.96
C15 C16 . 1.523(4)
C15 C21 . 1.522(3)
C15 O1 . 1.461(2)
C15 H1c15 . 0.96
C16 C17 . 1.522(3)
C16 H1c16 . 0.96
C16 H2c16 . 0.96
C17 C18 . 1.533(3)
C17 N1 . 1.522(2)
C17 H1c17 . 0.96
C18 C19 . 1.549(4)
C18 H1c18 . 0.96
C18 H2c18 . 0.96
C19 C20 . 1.538(3)
C19 H1c19 . 0.96
C19 H2c19 . 0.96
C20 C21 . 1.530(3)
C20 N1 . 1.527(3)
C20 H1c20 . 0.96
C21 H1c21 . 0.96
C21 H2c21 . 0.96
C22 N1 . 1.510(2)
C22 C23 . 1.508(4)
C22 H1c22 . 0.96
C22 H2c22 . 0.96
C25 N1 . 1.524(3)
C25 C24 . 1.523(5)
C25 H1c25 . 0.96
C25 H2c25 . 0.96
O3 H1o3 . 0.82
C23 C24 . 1.527(4)
C23 H1c23 . 0.96
C23 H2c23 . 0.96
C24 H1c24 . 0.96
C24 H2c24 . 0.96

loop_
_geom_hbond_atom_site_label_D
_geom_hbond_atom_site_label_H
_geom_hbond_atom_site_label_A
_geom_hbond_site_symmetry_A
_geom_hbond_distance_DH
_geom_hbond_distance_HA
_geom_hbond_distance_DA
_geom_hbond_angle_DHA
Ow . O32 3_444 . . 2.80 .
O3 H1o3 Ow 3_455 0.82 1.90 2.669(11) 156.16

loop_
_restr_distance_atom_site_label_1
_restr_distance_atom_site_label_2
_restr_distance_target
_restr_distance_target_weight_param
C35 O31 1.341 0.001
O32 C35 1.222 0.001
C39 C35 1.482 0.001
C34 C39 1.402 0.001
C40 C39 1.4 0.001
C38 C34 1.383 0.001
C37 C40 1.387 0.001
C36 C38 1.4 0.001
C36 C37 1.404 0.001
N33 C36 1.411 0.001
C2 C1 1.549 0.001
O1 C1 1.336 0.001
O2 C1 1.197 0.001
C3 C2 1.535 0.001
C9 C2 1.529 0.001
O3 C2 1.419 0.001
C15 O1 1.459 0.001
C4 C3 1.383 0.001
C8 C3 1.39 0.001
C10 C9 1.388 0.001
C14 C9 1.385 0.001
C16 C15 1.522 0.001
C21 C15 1.521 0.001
C5 C4 1.393 0.001
C7 C8 1.389 0.001
C11 C10 1.386 0.001
C13 C14 1.394 0.001
C17 C16 1.52 0.001
C20 C21 1.528 0.001
C6 C5 1.378 0.001
C6 C7 1.381 0.001
C12 C11 1.383 0.001
C12 C13 1.366 0.001
C18 C17 1.534 0.001
N1 C17 1.522 0.001
N1 C20 1.528 0.001
C19 C20 1.537 0.001
C19 C18 1.549 0.001
C22 N1 1.51 0.001
C25 N1 1.524 0.001
C23 C22 1.51 0.001
C24 C25 1.523 0.001
C24 C23 1.527 0.001

loop_
_restr_angle_atom_site_label_1
_restr_angle_atom_site_label_2
_restr_angle_atom_site_label_3
_restr_angle_target
_restr_angle_target_weight_param
O32 C35 O31 122.347 0.01
C39 C35 O31 113.872 0.01
C39 C35 O32 123.781 0.01
C34 C39 C35 118.689 0.01
C40 C39 C35 122.23 0.01
C40 C39 C34 119.08 0.01
C38 C34 C39 120.839 0.01
C37 C40 C39 120.412 0.01
C36 C38 C34 119.903 0.01
C36 C37 C40 120.118 0.01
C37 C36 C38 119.613 0.01
N33 C36 C38 119.772 0.01
N33 C36 C37 120.47 0.01
O1 C1 C2 109.31 0.01
O2 C1 C2 126.275 0.01
C3 C2 C1 111.168 0.01
C9 C2 C1 110.273 0.01
O3 C2 C1 105.718 0.01
O2 C1 O1 124.292 0.01
C15 O1 C1 117.367 0.01
C9 C2 C3 111.006 0.01
O3 C2 C3 111.453 0.01
C4 C3 C2 119.605 0.01
C8 C3 C2 121.179 0.01
O3 C2 C9 107.02 0.01
C10 C9 C2 119.321 0.01
C14 C9 C2 121.535 0.01
C16 C15 O1 106.868 0.01
C21 C15 O1 108.564 0.01
C8 C3 C4 119.193 0.01
C5 C4 C3 120.265 0.01
C7 C8 C3 120.288 0.01
C14 C9 C10 119.134 0.01
C11 C10 C9 119.902 0.01
C13 C14 C9 120.363 0.01
C21 C15 C16 112.774 0.01
C17 C16 C15 114.128 0.01
C20 C21 C15 113.443 0.01
C6 C5 C4 120.303 0.01
C6 C7 C8 120.204 0.01
C12 C11 C10 120.64 0.01
C12 C13 C14 120.271 0.01
C18 C17 C16 113.679 0.01
N1 C17 C16 108.81 0.01
N1 C20 C21 109.076 0.01
C19 C20 C21 112.941 0.01
C7 C6 C5 119.722 0.01
C13 C12 C11 119.661 0.01
N1 C17 C18 102.075 0.01
C19 C18 C17 104.676 0.01
C20 N1 C17 100.495 0.01
C22 N1 C17 115.182 0.01
C25 N1 C17 112.365 0.01
C19 C20 N1 101.835 0.01
C22 N1 C20 116.677 0.01
C25 N1 C20 110.745 0.01
C18 C19 C20 105.32 0.01
C25 N1 C22 101.801 0.01
C23 C22 N1 104.423 0.01
C24 C25 N1 105.536 0.01
C24 C23 C22 104.734 0.01
C23 C24 C25 106.21 0.01
